data_7207387
loop_
_publ_author_name
'Garcia, Humberto C.'
'Diniz, Renata'
'de Oliveira, Luiz Fernando C.'

_publ_section_title
;
 An interesting pseudo-honeycomb supramolecular arrangement obtained from
 the interaction between 4-aminosalicylic acid,
 trans-1,2-bis(4-pyridyl)ethylene and transition metal ions
;
_journal_issue 5
_journal_name_full CrystEngComm
_journal_page_first 1812
_journal_paper_doi 10.1039/c2ce05771a
_journal_volume 14
_journal_year 2012
_chemical_formula_moiety 'C12 H18 N2 Ni O4, 2(C7 H6 N O3), 4(H2 O)'
_chemical_formula_sum 'C26 H38 N4 Ni O14'
_chemical_formula_weight 689.29
_chemical_name_common
;
tetraaquanickel(ii)-trans-1,2-bis(4-pyridil) -ethylene bis-
aminosalicylate tetrahydrate
;
_chemical_name_systematic
;
tetraaquanickel(II)-trans-1,2-bis(4-pyridil)
-ethylene bis-aminosalicylate tetrahydrate
;
_space_group_IT_number 14
_symmetry_cell_setting monoclinic
_symmetry_space_group_name_Hall '-P 2ybc'
_symmetry_space_group_name_H-M 'P 1 21/c 1'
_atom_sites_solution_hydrogens geom
_atom_sites_solution_primary direct
_atom_sites_solution_secondary difmap
_audit_creation_date 'Octub. 11 12:00:31 2011'
_audit_creation_method SHELXL-97
_cell_angle_alpha 90.00
_cell_angle_beta 96.6889(19)
_cell_angle_gamma 90.00
_cell_formula_units_Z 2
_cell_length_a 13.6410(3)
_cell_length_b 7.65426(19)
_cell_length_c 14.7589(3)
_cell_measurement_reflns_used 4538
_cell_measurement_temperature 293(2)
_cell_measurement_theta_max 32.7837
_cell_measurement_theta_min 2.6557
_cell_volume 1530.51(6)
_computing_cell_refinement
;
CrysAlisPro, Oxford Diffraction Ltd.,
Version 1.171.33.36 (release 16-03-2009 CrysAlis171 .NET)
(compiled Mar 16 2009,17:39:00)
;
_computing_data_collection
;
CrysAlisPro, Oxford Diffraction Ltd.,
Version 1.171.33.36 (release 16-03-2009 CrysAlis171 .NET)
(compiled Mar 16 2009,17:39:00)
;
_computing_data_reduction
;
CrysAlisPro, Oxford Diffraction Ltd.,
Version 1.171.33.36 (release 16-03-2009 CrysAlis171 .NET)
(compiled Mar 16 2009,17:39:00)
;
_computing_molecular_graphics 'ORTEP 3 FOR WINDOWS (Farrugia, 1997)'
_computing_publication_material 'PLATON (Spek, 1990)'
_computing_structure_refinement 'SHELXL-97 (Sheldrick, 1997)'
_computing_structure_solution 'SHELXS-97 (Sheldrick, 1990)'
_diffrn_ambient_temperature 293(2)
_diffrn_measured_fraction_theta_full 1.000
_diffrn_measured_fraction_theta_max 1.000
_diffrn_radiation_monochromator graphite
_diffrn_radiation_source 'fine-focus sealed tube'
_diffrn_radiation_type MoK\a
_diffrn_radiation_wavelength 0.71073
_diffrn_reflns_av_R_equivalents 0.0313
_diffrn_reflns_av_sigmaI/netI 0.0373
_diffrn_reflns_limit_h_max 17
_diffrn_reflns_limit_h_min -17
_diffrn_reflns_limit_k_max 9
_diffrn_reflns_limit_k_min -9
_diffrn_reflns_limit_l_max 13
_diffrn_reflns_limit_l_min -18
_diffrn_reflns_number 7406
_diffrn_reflns_theta_full 26.37
_diffrn_reflns_theta_max 26.37
_diffrn_reflns_theta_min 2.78
_exptl_absorpt_coefficient_mu 0.709
_exptl_absorpt_correction_T_max 0.893
_exptl_absorpt_correction_T_min 0.788
_exptl_absorpt_correction_type multi-scan
_exptl_absorpt_process_details '(Blessing et al.,1995)'
_exptl_crystal_colour green
_exptl_crystal_density_diffrn 1.496
_exptl_crystal_density_method 'not measured'
_exptl_crystal_description prismatic
_exptl_crystal_F_000 724
_exptl_crystal_size_max 0.38
_exptl_crystal_size_mid 0.28
_exptl_crystal_size_min 0.16
_refine_diff_density_max 0.515
_refine_diff_density_min -0.700
_refine_diff_density_rms 0.108
_refine_ls_extinction_method none
_refine_ls_goodness_of_fit_ref 1.130
_refine_ls_hydrogen_treatment mixed
_refine_ls_matrix_type full
_refine_ls_number_parameters 249
_refine_ls_number_reflns 3143
_refine_ls_number_restraints 12
_refine_ls_restrained_S_all 1.132
_refine_ls_R_factor_all 0.0530
_refine_ls_R_factor_gt 0.0429
_refine_ls_shift/su_max 0.000
_refine_ls_shift/su_mean 0.000
_refine_ls_structure_factor_coef Fsqd
_refine_ls_weighting_details 'calc w=1/[\s^2^(Fo^2^)+(0.1034P)^2^+0.0000P] where P=(Fo^2^+2Fc^2^)/3'
_refine_ls_weighting_scheme calc
_refine_ls_wR_factor_gt 0.1446
_refine_ls_wR_factor_ref 0.1550
_reflns_number_gt 2550
_reflns_number_total 3143
_reflns_threshold_expression >2sigma(I)
_cod_data_source_file c2ce05771a.txt
_cod_data_source_block ASBPENI
_cod_depositor_comments
;
The following automatic conversions were performed:

'_symmetry_cell_setting' value 'Monoclinic' changed to 'monoclinic'
according to /home/saulius/struct/CIF-dictionaries/cif_core.dic
dictionary named 'cif_core.dic' version 2.4.1 from 2010-06-29.

Automatic conversion script
Id: cif_fix_values 1715 2011-07-08 13:25:40Z adriana 
;
_cod_original_sg_symbol_H-M P21/c
_cod_database_code 7207387

loop_
_symmetry_equiv_pos_as_xyz
'x, y, z'
'-x, y+1/2, -z+1/2'
'-x, -y, -z'
'x, -y-1/2, z-1/2'

loop_
_atom_site_label
_atom_site_type_symbol
_atom_site_fract_x
_atom_site_fract_y
_atom_site_fract_z
_atom_site_U_iso_or_equiv
_atom_site_adp_type
_atom_site_occupancy
_atom_site_symmetry_multiplicity
_atom_site_calc_flag
_atom_site_refinement_flags
O5 O 0.02366(16) 0.5088(3) 0.14166(14) 0.0312(5) Uani 1 1 d D
O4 O -0.01261(14) 0.2339(3) 0.00546(15) 0.0336(5) Uani 1 1 d D
C13 C -0.4630(2) 0.5395(4) 0.0261(2) 0.0299(6) Uani 1 1 d .
O7 O 0.2336(2) -0.1119(3) -0.16046(17) 0.0489(6) Uani 1 1 d D
O6 O -0.07753(19) 0.3075(3) 0.25669(16) 0.0453(6) Uani 1 1 d D
C6 C 0.29912(19) 0.1015(3) 0.12041(16) 0.0225(6) Uani 1 1 d .
C4 C 0.40715(19) 0.2860(3) 0.22164(18) 0.0275(6) Uani 1 1 d .
H4 H 0.4152 0.3687 0.2680 0.033 Uiso 1 1 calc R
C3 C 0.48976(18) 0.2224(3) 0.18440(17) 0.0251(6) Uani 1 1 d .
C1 C 0.3821(2) 0.0400(3) 0.08383(18) 0.0249(6) Uani 1 1 d .
H1 H 0.3741 -0.0423 0.0372 0.030 Uiso 1 1 calc R
C2 C 0.4761(2) 0.0976(4) 0.11478(17) 0.0278(6) Uani 1 1 d .
H2 H 0.5302 0.0535 0.0893 0.033 Uiso 1 1 calc R
N1 N 0.5822(2) 0.2813(5) 0.2160(2) 0.0408(7) Uani 1 1 d .
HN1B H 0.589(3) 0.370(5) 0.246(2) 0.042(11) Uiso 1 1 d .
HN1A H 0.624(3) 0.258(6) 0.195(3) 0.070(16) Uiso 1 1 d .
H4A H -0.0672(16) 0.185(4) -0.002(2) 0.044(10) Uiso 1 1 d D
H5A H -0.002(2) 0.450(4) 0.1800(18) 0.032(8) Uiso 1 1 d D
H7B H 0.230(3) -0.085(6) -0.1051(14) 0.076(14) Uiso 1 1 d D
H4B H 0.0310(19) 0.188(4) 0.042(2) 0.049(11) Uiso 1 1 d D
H6B H -0.092(3) 0.386(5) 0.294(3) 0.085(16) Uiso 1 1 d D
H7A H 0.244(3) -0.007(3) -0.176(3) 0.056(13) Uiso 1 1 d D
H5B H 0.035(3) 0.604(3) 0.169(2) 0.057(12) Uiso 1 1 d D
H6A H -0.131(2) 0.277(5) 0.226(2) 0.066(14) Uiso 1 1 d D
H13 H -0.476(3) 0.616(5) 0.067(3) 0.059(12) Uiso 1 1 d .
Ni1 Ni 0.0000 0.5000 0.0000 0.0217(2) Uani 1 2 d S
O3 O 0.23639(14) 0.2956(3) 0.22866(13) 0.0333(5) Uani 1 1 d .
H3 H 0.1848 0.2515 0.2051 0.050 Uiso 1 1 calc R
O2 O 0.12791(13) 0.0858(3) 0.13056(13) 0.0327(5) Uani 1 1 d .
O1 O 0.18666(15) -0.0539(3) 0.01605(14) 0.0337(5) Uani 1 1 d .
N2 N -0.15444(16) 0.5250(3) 0.00187(16) 0.0226(5) Uani 1 1 d .
C5 C 0.31387(19) 0.2271(3) 0.19020(17) 0.0237(6) Uani 1 1 d .
C7 C 0.1986(2) 0.0398(3) 0.08518(18) 0.0247(6) Uani 1 1 d .
C11 C -0.31970(19) 0.4384(4) -0.05377(19) 0.0265(6) Uani 1 1 d .
H11 H -0.3611 0.3760 -0.0967 0.032 Uiso 1 1 calc R
C10 C -0.35881(19) 0.5310(3) 0.0138(2) 0.0258(6) Uani 1 1 d .
C12 C -0.21840(19) 0.4388(4) -0.05759(18) 0.0248(6) Uani 1 1 d .
H12 H -0.1938 0.3758 -0.1039 0.030 Uiso 1 1 calc R
C8 C -0.1931(2) 0.6165(4) 0.06573(19) 0.0300(6) Uani 1 1 d .
H8 H -0.1504 0.6797 0.1072 0.036 Uiso 1 1 calc R
C9 C -0.2914(2) 0.6231(4) 0.07401(18) 0.0318(7) Uani 1 1 d .
H9 H -0.3138 0.6896 0.1202 0.038 Uiso 1 1 calc R

loop_
_atom_site_aniso_label
_atom_site_aniso_U_11
_atom_site_aniso_U_22
_atom_site_aniso_U_33
_atom_site_aniso_U_23
_atom_site_aniso_U_13
_atom_site_aniso_U_12
O5 0.0273(11) 0.0404(13) 0.0264(10) -0.0002(9) 0.0047(8) -0.0079(9)
O4 0.0205(10) 0.0238(10) 0.0546(13) 0.0045(9) -0.0043(9) -0.0033(8)
C13 0.0179(14) 0.0384(16) 0.0344(15) 0.0016(13) 0.0071(11) -0.0003(12)
O7 0.0569(16) 0.0448(14) 0.0476(14) 0.0009(12) 0.0172(12) 0.0003(12)
O6 0.0596(17) 0.0395(14) 0.0391(13) 0.0002(11) 0.0159(12) -0.0022(12)
C6 0.0234(13) 0.0216(13) 0.0216(11) 0.0047(10) -0.0011(10) -0.0013(10)
C4 0.0299(15) 0.0253(14) 0.0264(13) -0.0045(11) -0.0005(11) -0.0014(11)
C3 0.0226(13) 0.0274(13) 0.0245(12) 0.0059(11) -0.0011(10) -0.0032(11)
C1 0.0270(14) 0.0234(12) 0.0243(13) 0.0005(11) 0.0028(10) -0.0028(11)
C2 0.0241(14) 0.0318(15) 0.0284(13) 0.0012(12) 0.0058(10) 0.0017(11)
N1 0.0247(14) 0.0497(19) 0.0468(17) -0.0120(15) -0.0013(12) -0.0062(13)
Ni1 0.0134(3) 0.0255(3) 0.0262(3) 0.00055(19) 0.00272(18) -0.00190(17)
O3 0.0238(10) 0.0415(12) 0.0346(10) -0.0087(9) 0.0040(8) 0.0034(9)
O2 0.0201(10) 0.0385(12) 0.0395(11) 0.0008(10) 0.0027(8) -0.0013(9)
O1 0.0264(11) 0.0352(10) 0.0388(11) -0.0071(10) 0.0012(8) -0.0079(9)
N2 0.0118(10) 0.0252(11) 0.0316(12) 0.0026(9) 0.0059(9) -0.0005(8)
C5 0.0240(13) 0.0243(13) 0.0230(12) 0.0027(11) 0.0035(10) 0.0024(10)
C7 0.0223(14) 0.0225(12) 0.0286(14) 0.0086(11) -0.0002(11) -0.0014(10)
C11 0.0169(13) 0.0252(13) 0.0365(15) 0.0015(12) -0.0007(10) -0.0040(11)
C10 0.0158(13) 0.0288(14) 0.0334(14) 0.0116(12) 0.0052(11) 0.0017(10)
C12 0.0197(13) 0.0240(12) 0.0313(13) -0.0012(12) 0.0048(10) 0.0002(11)
C8 0.0184(13) 0.0395(16) 0.0316(13) -0.0029(13) 0.0004(10) 0.0004(12)
C9 0.0201(14) 0.0452(17) 0.0309(13) -0.0055(13) 0.0056(11) 0.0022(12)

loop_
_atom_type_symbol
_atom_type_description
_atom_type_scat_dispersion_real
_atom_type_scat_dispersion_imag
_atom_type_scat_source
C C 0.0033 0.0016 'International Tables Vol C Tables 4.2.6.8 and 6.1.1.4'
H H 0.0000 0.0000 'International Tables Vol C Tables 4.2.6.8 and 6.1.1.4'
N N 0.0061 0.0033 'International Tables Vol C Tables 4.2.6.8 and 6.1.1.4'
Ni Ni 0.3393 1.1124 'International Tables Vol C Tables 4.2.6.8 and 6.1.1.4'
O O 0.0106 0.0060 'International Tables Vol C Tables 4.2.6.8 and 6.1.1.4'

loop_
_exptl_crystal_face_index_h
_exptl_crystal_face_index_k
_exptl_crystal_face_index_l
_exptl_crystal_face_perp_dist
1 0 0 0.1877
-1 0 0 0.1692
0 1 -1 0.0603
0 -1 1 0.0971
0 -1 -1 0.1252
0 0 -1 0.1114
0 0 1 0.1028

loop_
_geom_angle_atom_site_label_1
_geom_angle_atom_site_label_2
_geom_angle_atom_site_label_3
_geom_angle
_geom_angle_site_symmetry_1
_geom_angle_site_symmetry_3
C13 C13 C10 126.1(4) 3_465 .
C1 C6 C5 117.5(2) . .
C1 C6 C7 121.1(2) . .
C5 C6 C7 121.4(2) . .
C5 C4 C3 120.6(2) . .
N1 C3 C4 120.3(3) . .
N1 C3 C2 120.9(3) . .
C4 C3 C2 118.8(2) . .
C2 C1 C6 121.9(3) . .
C1 C2 C3 120.0(3) . .
O4 Ni1 O4 180.0 . 3_565
O4 Ni1 O5 89.81(8) . .
O4 Ni1 O5 90.19(8) 3_565 .
O4 Ni1 O5 90.19(8) . 3_565
O4 Ni1 O5 89.81(8) 3_565 3_565
O5 Ni1 O5 180.0 . 3_565
O4 Ni1 N2 90.06(8) . .
O4 Ni1 N2 89.94(8) 3_565 .
O5 Ni1 N2 91.27(9) . .
O5 Ni1 N2 88.73(9) 3_565 .
O4 Ni1 N2 89.94(8) . 3_565
O4 Ni1 N2 90.06(8) 3_565 3_565
O5 Ni1 N2 88.73(9) . 3_565
O5 Ni1 N2 91.27(9) 3_565 3_565
N2 Ni1 N2 180.0 . 3_565
C8 N2 C12 116.2(2) . .
C8 N2 Ni1 122.23(18) . .
C12 N2 Ni1 121.38(18) . .
O3 C5 C4 117.7(2) . .
O3 C5 C6 121.1(2) . .
C4 C5 C6 121.2(2) . .
O1 C7 O2 123.5(2) . .
O1 C7 C6 119.9(3) . .
O2 C7 C6 116.6(2) . .
C10 C11 C12 119.9(2) . .
C11 C10 C9 116.0(2) . .
C11 C10 C13 125.3(3) . .
C9 C10 C13 118.7(3) . .
N2 C12 C11 123.4(2) . .
N2 C8 C9 124.0(3) . .
C8 C9 C10 120.5(3) . .

loop_
_geom_bond_atom_site_label_1
_geom_bond_atom_site_label_2
_geom_bond_distance
_geom_bond_site_symmetry_2
O5 Ni1 2.079(2) .
O4 Ni1 2.046(2) .
C13 C13 1.340(6) 3_465
C13 C10 1.456(4) .
C6 C1 1.392(4) .
C6 C5 1.406(4) .
C6 C7 1.486(4) .
C4 C5 1.379(4) .
C4 C3 1.397(4) .
C3 N1 1.369(4) .
C3 C2 1.399(4) .
C1 C2 1.382(4) .
Ni1 O4 2.046(2) 3_565
Ni1 O5 2.079(2) 3_565
Ni1 N2 2.119(2) .
Ni1 N2 2.119(2) 3_565
O3 C5 1.362(3) .
O2 C7 1.286(3) .
O1 C7 1.242(4) .
N2 C8 1.332(3) .
N2 C12 1.337(3) .
C11 C10 1.381(4) .
C11 C12 1.390(4) .
C10 C9 1.393(4) .
C8 C9 1.361(4) .

loop_
_geom_contact_atom_site_label_1
_geom_contact_atom_site_label_2
_geom_contact_distance
_geom_contact_publ_flag
O1 O7 2.790(4) no
O2 O4 2.747(3) no
O2 O3 2.523(3) no
O3 O2 2.523(3) no
O4 O2 2.747(3) no
O4 N2 2.947(3) no
O4 O5 2.912(3) no
O5 N2 3.001(3) no
O6 O5 2.776(3) no
O7 O1 2.790(3) no

loop_
_geom_hbond_atom_site_label_D
_geom_hbond_atom_site_label_H
_geom_hbond_atom_site_label_A
_geom_hbond_distance_DH
_geom_hbond_distance_HA
_geom_hbond_distance_DA
_geom_hbond_angle_DHA
_geom_hbond_site_symmetry_A
_geom_hbond_publ_flag
N1 HN1A O7 0.70(4) 2.35(4) 3.024(4) 162(5) 3_655 yes
O3 H3 O2 0.8200 1.8000 2.523(3) 147.00 . yes
O4 H4A O1 0.83(3) 1.90(3) 2.731(3) 175(3) 3_555 yes
O4 H4B O2 0.83(2) 1.91(3) 2.747(3) 177(3) . yes
O5 H5A O6 0.83(3) 1.95(3) 2.776(3) 172(3) . yes
O5 H5B O6 0.84(3) 1.95(3) 2.786(3) 172(3) 2_555 yes
O6 H6A O7 0.85(3) 2.04(3) 2.844(4) 158(3) 3_555 yes
O6 H6B O2 0.85(4) 1.99(4) 2.836(3) 174(4) 2_555 yes
O7 H7A O3 0.85(2) 2.14(3) 2.925(3) 153(4) 4_565 yes
O7 H7B O1 0.85(3) 1.96(3) 2.790(3) 164(4) . yes
C9 H9 O3 0.9300 2.4900 3.206(3) 134.00 2_555 yes

loop_
_geom_torsion_atom_site_label_1
_geom_torsion_atom_site_label_2
_geom_torsion_atom_site_label_3
_geom_torsion_atom_site_label_4
_geom_torsion
_geom_torsion_site_symmetry_1
_geom_torsion_publ_flag
O4 Ni1 N2 C8 122.4(2) . no
O5 Ni1 N2 C8 32.6(2) . no
O4 Ni1 N2 C12 -52.7(2) . no
O5 Ni1 N2 C12 -142.5(2) . no
O4 Ni1 N2 C12 127.3(4) 3_565 no
O5 Ni1 N2 C12 37.3(2) 3_565 no
Ni1 N2 C8 C9 -174.0(2) . no
C12 N2 C8 C9 1.3(4) . no
Ni1 N2 C12 C11 173.9(2) . no
C8 N2 C12 C11 -1.5(4) . no
N2 C8 C9 C10 0.3(4) . no
C8 C9 C10 C13 179.0(3) . no
C8 C9 C10 C11 -1.2(4) . no
C13 C10 C11 C12 -179.2(3) . no
